data_4111524
loop_
_publ_author_name
'Anna Kornienko'
'Thomas J. Emge'
'G. Ajith Kumar'
'Richard E. Riman'
'John G. Brennan'

_publ_section_title
;
 Lanthanide Clusters with Internal Ln Ions: Highly Emissive Molecules with
 Solid-State Cores
;
_journal_name_full 'Journal of the American Chemical Society'
_journal_page_first 3501
_journal_page_last 3505
_journal_paper_doi 10.1021/ja043655z
_journal_volume 127
_journal_year 2005
_chemical_formula_sum 'C68 H136 Er10 I6 O17 S6 Se12'
_chemical_formula_weight 4799.65
_space_group_IT_number 15
_symmetry_cell_setting monoclinic
_symmetry_space_group_name_Hall '-C 2yc'
_symmetry_space_group_name_H-M 'C 1 2/c 1'
_atom_sites_solution_hydrogens geom
_atom_sites_solution_primary direct
_atom_sites_solution_secondary difmap
_audit_creation_method SHELXL-97
_cell_angle_alpha 90.00
_cell_angle_beta 106.390(4)
_cell_angle_gamma 90.00
_cell_formula_units_Z 4
_cell_length_a 27.688(6)
_cell_length_b 18.146(4)
_cell_length_c 23.794(5)
_cell_measurement_reflns_used 5184
_cell_measurement_temperature 100(2)
_cell_measurement_theta_max 26.37
_cell_measurement_theta_min 2.24
_cell_volume 11469(4)
_computing_cell_refinement 'Bruker SMART'
_computing_data_collection 'Bruker SMART'
_computing_data_reduction 'Bruker SAINT'
_computing_molecular_graphics 'Bruker SHELXTL'
_computing_publication_material 'Bruker SHELXTL'
_computing_structure_refinement 'SHELXL-97 (Sheldrick, 1997)'
_computing_structure_solution 'SHELXS-97 (Sheldrick, 1990)'
_diffrn_ambient_temperature 100(2)
_diffrn_measured_fraction_theta_full 0.987
_diffrn_measured_fraction_theta_max 0.987
_diffrn_measurement_device_type 'CCD area detector'
_diffrn_measurement_method 'omega scans'
_diffrn_radiation_monochromator graphite
_diffrn_radiation_source 'fine-focus sealed tube'
_diffrn_radiation_type MoK\a
_diffrn_radiation_wavelength 0.71073
_diffrn_reflns_av_R_equivalents 0.0900
_diffrn_reflns_av_sigmaI/netI 0.1291
_diffrn_reflns_limit_h_max 32
_diffrn_reflns_limit_h_min -31
_diffrn_reflns_limit_k_max 16
_diffrn_reflns_limit_k_min -21
_diffrn_reflns_limit_l_max 20
_diffrn_reflns_limit_l_min -27
_diffrn_reflns_number 21687
_diffrn_reflns_theta_full 24.71
_diffrn_reflns_theta_max 24.71
_diffrn_reflns_theta_min 2.00
_diffrn_standards_decay_% 0
_diffrn_standards_interval_count 0
_diffrn_standards_number 0
_exptl_absorpt_coefficient_mu 12.810
_exptl_absorpt_correction_T_max 0.5668
_exptl_absorpt_correction_T_min 0.1739
_exptl_absorpt_correction_type multi-scan
_exptl_absorpt_process_details 'Bruker SAINT'
_exptl_crystal_colour yellow
_exptl_crystal_density_diffrn 2.780
_exptl_crystal_description rod
_exptl_crystal_F_000 8728
_exptl_crystal_size_max 0.21
_exptl_crystal_size_mid 0.08
_exptl_crystal_size_min 0.05
_refine_diff_density_max 2.374
_refine_diff_density_min -1.770
_refine_diff_density_rms 0.312
_refine_ls_extinction_method none
_refine_ls_goodness_of_fit_ref 0.924
_refine_ls_hydrogen_treatment mixed
_refine_ls_matrix_type full
_refine_ls_number_parameters 545
_refine_ls_number_reflns 9648
_refine_ls_number_restraints 650
_refine_ls_restrained_S_all 0.902
_refine_ls_R_factor_all 0.1205
_refine_ls_R_factor_gt 0.0615
_refine_ls_shift/su_max 0.001
_refine_ls_shift/su_mean 0.000
_refine_ls_structure_factor_coef Fsqd
_refine_ls_weighting_details 'calc w=1/[\s^2^(Fo^2^)+(0.0600P)^2^+0.0000P] where P=(Fo^2^+2Fc^2^)/3'
_refine_ls_weighting_scheme calc
_refine_ls_wR_factor_gt 0.1274
_refine_ls_wR_factor_ref 0.1454
_reflns_number_gt 5632
_reflns_number_total 9648
_reflns_threshold_expression >2sigma(I)
_cod_data_source_file ja043655zsi20041027_100334.cif
_cod_data_source_block er10
_cod_database_code 4111524

loop_
_symmetry_equiv_pos_as_xyz
'x, y, z'
'-x, y, -z+1/2'
'x+1/2, y+1/2, z'
'-x+1/2, y+1/2, -z+1/2'
'-x, -y, -z'
'x, -y, z-1/2'
'-x+1/2, -y+1/2, -z'
'x+1/2, -y+1/2, z-1/2'

loop_
_atom_site_label
_atom_site_type_symbol
_atom_site_fract_x
_atom_site_fract_y
_atom_site_fract_z
_atom_site_U_iso_or_equiv
_atom_site_adp_type
_atom_site_occupancy
_atom_site_symmetry_multiplicity
_atom_site_calc_flag
_atom_site_refinement_flags
Er1 Er 0.56363(3) 0.73469(5) 0.33377(3) 0.0275(2) Uani 1 1 d .
Er2 Er 0.43440(3) 0.83983(5) 0.31347(3) 0.0304(2) Uani 1 1 d .
Er3 Er 0.56713(3) 0.62069(5) 0.19387(3) 0.0286(2) Uani 1 1 d .
Er4 Er 0.69034(3) 0.65469(6) 0.32877(3) 0.0359(2) Uani 1 1 d .
Er5 Er 0.53585(3) 0.80122(6) 0.47164(3) 0.0366(2) Uani 1 1 d .
I1 I 0.35054(5) 0.86709(9) 0.36771(6) 0.0495(4) Uani 1 1 d .
I2 I 0.55355(6) 0.66955(9) 0.55429(6) 0.0531(4) Uani 1 1 d .
I3 I 0.74813(6) 0.59220(10) 0.24843(6) 0.0572(4) Uani 1 1 d .
S1 S 0.48185(16) 0.7245(3) 0.37950(17) 0.0282(11) Uani 1 1 d .
S2 S 0.5000 0.8291(4) 0.2500 0.0249(14) Uani 1 2 d S
S3 S 0.5000 0.6374(4) 0.2500 0.0266(15) Uani 1 2 d S
S4 S 0.37987(16) 0.7340(3) 0.24771(17) 0.0297(11) Uani 1 1 d .
Se1 Se 0.57629(7) 0.88074(12) 0.39646(7) 0.0361(5) Uani 1 1 d .
Se2 Se 0.49700(8) 0.92992(12) 0.40086(8) 0.0391(5) Uani 1 1 d .
Se3 Se 0.61332(7) 0.59205(12) 0.36690(7) 0.0353(5) Uani 1 1 d .
Se4 Se 0.62706(7) 0.52946(12) 0.28328(8) 0.0382(5) Uani 1 1 d .
Se5 Se 0.62106(7) 0.71353(12) 0.46231(7) 0.0390(5) Uani 1 1 d .
Se6 Se 0.66527(7) 0.77180(13) 0.40253(8) 0.0406(5) Uani 1 1 d .
O1 O 0.3969(5) 0.9356(8) 0.2509(5) 0.043(3) Uani 1 1 d U
C1 C 0.3438(7) 0.9378(13) 0.2150(9) 0.053(5) Uani 1 1 d U
H1A H 0.3332 0.8889 0.1973 0.063 Uiso 1 1 calc R
H1B H 0.3215 0.9517 0.2394 0.063 Uiso 1 1 calc R
C2 C 0.3411(8) 0.9929(13) 0.1695(9) 0.055(5) Uani 1 1 d U
H2A H 0.3078 1.0176 0.1581 0.067 Uiso 1 1 calc R
H2B H 0.3474 0.9704 0.1343 0.067 Uiso 1 1 calc R
C3 C 0.3819(8) 1.0456(13) 0.1983(9) 0.054(5) Uani 1 1 d U
H3A H 0.3704 1.0807 0.2236 0.065 Uiso 1 1 calc R
H3B H 0.3936 1.0736 0.1688 0.065 Uiso 1 1 calc R
C4 C 0.4240(8) 0.9949(12) 0.2349(9) 0.050(5) Uani 1 1 d U
H4A H 0.4460 0.9772 0.2114 0.060 Uiso 1 1 calc R
H4B H 0.4449 1.0209 0.2700 0.060 Uiso 1 1 calc R
O2 O 0.5206(5) 0.5269(8) 0.1400(5) 0.039(3) Uani 1 1 d U
C5 C 0.5080(8) 0.4599(14) 0.1638(9) 0.060(5) Uani 1 1 d U
H5A H 0.5023 0.4686 0.2025 0.073 Uiso 1 1 calc R
H5B H 0.5352 0.4231 0.1683 0.073 Uiso 1 1 calc R
C6 C 0.4590(9) 0.4334(14) 0.1187(10) 0.066(5) Uani 1 1 d U
H6A H 0.4605 0.3798 0.1116 0.079 Uiso 1 1 calc R
H6B H 0.4294 0.4437 0.1330 0.079 Uiso 1 1 calc R
C7 C 0.4559(9) 0.4755(15) 0.0642(10) 0.073(6) Uani 1 1 d U
H7A H 0.4555 0.4414 0.0316 0.088 Uiso 1 1 calc R
H7B H 0.4247 0.5054 0.0531 0.088 Uiso 1 1 calc R
C8 C 0.4988(9) 0.5221(15) 0.0758(9) 0.065(5) Uani 1 1 d U
H8A H 0.4890 0.5717 0.0592 0.078 Uiso 1 1 calc R
H8B H 0.5239 0.5015 0.0575 0.078 Uiso 1 1 calc R
O3 O 0.6165(5) 0.5936(7) 0.1334(5) 0.038(3) Uani 1 1 d U
C9 C 0.6364(8) 0.5219(13) 0.1238(9) 0.054(5) Uani 1 1 d U
H9A H 0.6089 0.4858 0.1092 0.065 Uiso 1 1 calc R
H9B H 0.6598 0.5027 0.1604 0.065 Uiso 1 1 calc R
C10 C 0.6646(8) 0.5374(13) 0.0767(9) 0.053(5) Uani 1 1 d U
H10A H 0.7015 0.5329 0.0942 0.064 Uiso 1 1 calc R
H10B H 0.6540 0.5018 0.0440 0.064 Uiso 1 1 calc R
C11 C 0.6515(8) 0.6127(12) 0.0555(8) 0.047(4) Uani 1 1 d U
H11A H 0.6209 0.6135 0.0217 0.057 Uiso 1 1 calc R
H11B H 0.6795 0.6366 0.0441 0.057 Uiso 1 1 calc R
C12 C 0.6425(7) 0.6489(12) 0.1077(8) 0.046(4) Uani 1 1 d U
H12A H 0.6747 0.6634 0.1360 0.055 Uiso 1 1 calc R
H12B H 0.6213 0.6934 0.0962 0.055 Uiso 1 1 calc R
O4 O 0.7495(5) 0.7491(8) 0.3360(5) 0.049(3) Uani 1 1 d U
C13 C 0.7571(8) 0.7908(13) 0.2858(9) 0.056(5) Uani 1 1 d U
H13A H 0.7246 0.8090 0.2602 0.067 Uiso 1 1 calc R
H13B H 0.7734 0.7596 0.2623 0.067 Uiso 1 1 calc R
C14 C 0.7901(8) 0.8530(14) 0.3127(9) 0.060(5) Uani 1 1 d U
H14A H 0.7768 0.8998 0.2930 0.072 Uiso 1 1 calc R
H14B H 0.8245 0.8452 0.3093 0.072 Uiso 1 1 calc R
C15 C 0.7906(9) 0.8553(15) 0.3768(10) 0.069(5) Uani 1 1 d U
H15A H 0.8227 0.8755 0.4019 0.083 Uiso 1 1 calc R
H15B H 0.7622 0.8848 0.3825 0.083 Uiso 1 1 calc R
C16 C 0.7849(8) 0.7744(14) 0.3891(9) 0.060(5) Uani 1 1 d U
H16A H 0.8174 0.7482 0.3964 0.072 Uiso 1 1 calc R
H16B H 0.7715 0.7677 0.4232 0.072 Uiso 1 1 calc R
O5 O 0.7455(5) 0.5948(9) 0.4087(5) 0.050(3) Uani 1 1 d U
C17 C 0.7542(9) 0.6154(14) 0.4696(8) 0.057(5) Uani 1 1 d U
H17A H 0.7249 0.6424 0.4753 0.068 Uiso 1 1 calc R
H17B H 0.7844 0.6471 0.4828 0.068 Uiso 1 1 calc R
C18 C 0.7617(10) 0.5450(15) 0.5023(10) 0.073(5) Uani 1 1 d U
H18A H 0.7920 0.5483 0.5363 0.088 Uiso 1 1 calc R
H18B H 0.7323 0.5350 0.5171 0.088 Uiso 1 1 calc R
C19 C 0.7671(11) 0.4909(16) 0.4673(10) 0.082(6) Uani 1 1 d U
H19A H 0.7474 0.4477 0.4734 0.099 Uiso 1 1 calc R
H19B H 0.8030 0.4763 0.4774 0.099 Uiso 1 1 calc R
C20 C 0.7499(9) 0.5132(15) 0.4041(9) 0.069(5) Uani 1 1 d U
H20A H 0.7750 0.4997 0.3833 0.082 Uiso 1 1 calc R
H20B H 0.7171 0.4905 0.3838 0.082 Uiso 1 1 calc R
O6 O 0.5705(6) 0.8713(9) 0.5536(6) 0.060(4) Uani 1 1 d U
C21 C 0.6121(10) 0.9108(17) 0.5581(10) 0.078(6) Uani 1 1 d U
H21A H 0.6035 0.9608 0.5416 0.093 Uiso 1 1 calc R
H21B H 0.6338 0.8864 0.5369 0.093 Uiso 1 1 calc R
C22 C 0.6402(10) 0.9152(17) 0.6268(10) 0.090(6) Uani 1 1 d U
H22A H 0.6753 0.8974 0.6360 0.108 Uiso 1 1 calc R
H22B H 0.6398 0.9658 0.6423 0.108 Uiso 1 1 calc R
C23 C 0.6081(10) 0.8646(18) 0.6492(11) 0.091(6) Uani 1 1 d U
H23A H 0.6228 0.8144 0.6537 0.110 Uiso 1 1 calc R
H23B H 0.6062 0.8815 0.6881 0.110 Uiso 1 1 calc R
C24 C 0.5624(10) 0.8633(16) 0.6118(9) 0.074(5) Uani 1 1 d U
H24A H 0.5417 0.9043 0.6197 0.089 Uiso 1 1 calc R
H24B H 0.5453 0.8161 0.6147 0.089 Uiso 1 1 calc R
O7 O 0.4667(5) 0.8230(9) 0.5089(6) 0.055(4) Uani 1 1 d U
C25 C 0.4513(9) 0.8943(14) 0.5208(10) 0.064(5) Uani 1 1 d U
H25A H 0.4328 0.9184 0.4836 0.077 Uiso 1 1 calc R
H25B H 0.4812 0.9246 0.5394 0.077 Uiso 1 1 calc R
C26 C 0.4189(10) 0.8899(16) 0.5596(11) 0.077(6) Uani 1 1 d U
H26A H 0.4388 0.8925 0.6013 0.092 Uiso 1 1 calc R
H26B H 0.3934 0.9296 0.5512 0.092 Uiso 1 1 calc R
C27 C 0.3967(10) 0.8205(16) 0.5454(12) 0.083(6) Uani 1 1 d U
H27A H 0.3635 0.8263 0.5162 0.100 Uiso 1 1 calc R
H27B H 0.3912 0.7978 0.5810 0.100 Uiso 1 1 calc R
C28 C 0.4290(9) 0.7707(15) 0.5211(10) 0.067(5) Uani 1 1 d U
H28A H 0.4091 0.7462 0.4848 0.080 Uiso 1 1 calc R
H28B H 0.4457 0.7328 0.5500 0.080 Uiso 1 1 calc R
O8 O 0.7980(11) 0.8143(16) 0.0574(8) 0.175(8) Uani 1 1 d DU
C81 C 0.7703(13) 0.7558(18) 0.0766(13) 0.161(9) Uani 1 1 d DU
H81A H 0.7728 0.7092 0.0560 0.193 Uiso 1 1 calc R
H81B H 0.7343 0.7692 0.0685 0.193 Uiso 1 1 calc R
C82 C 0.7936(14) 0.7478(17) 0.1399(13) 0.166(9) Uani 1 1 d DU
H82A H 0.8185 0.7073 0.1479 0.199 Uiso 1 1 calc R
H82B H 0.7677 0.7368 0.1601 0.199 Uiso 1 1 calc R
C83 C 0.8183(14) 0.819(2) 0.1600(9) 0.165(9) Uani 1 1 d DU
H83A H 0.8490 0.8111 0.1929 0.198 Uiso 1 1 calc R
H83B H 0.7952 0.8518 0.1732 0.198 Uiso 1 1 calc R
C84 C 0.8312(9) 0.8505(13) 0.1087(11) 0.170(9) Uani 1 1 d DU
H84A H 0.8255 0.9044 0.1067 0.204 Uiso 1 1 calc R
H84B H 0.8669 0.8408 0.1111 0.204 Uiso 1 1 calc R
O9 O 0.5286(9) 0.2925(13) 0.2669(11) 0.186(17) Uani 0.50 1 d PRDU
C91 C 0.5509(9) 0.2414(13) 0.2337(11) 0.187(18) Uani 0.50 1 d PRDU
H91A H 0.5844 0.2245 0.2578 0.224 Uiso 0.50 1 calc PR
H91B H 0.5549 0.2654 0.1979 0.224 Uiso 0.50 1 calc PR
C92 C 0.5158(9) 0.1789(13) 0.2183(11) 0.187(18) Uani 0.50 1 d PRDU
H92A H 0.4979 0.1801 0.1760 0.224 Uiso 0.50 1 calc PR
H92B H 0.5345 0.1318 0.2270 0.224 Uiso 0.50 1 calc PR
C93 C 0.4801(9) 0.1849(13) 0.2526(11) 0.187(18) Uani 0.50 1 d PRDU
H93A H 0.4788 0.1382 0.2737 0.225 Uiso 0.50 1 calc PR
H93B H 0.4460 0.1958 0.2269 0.225 Uiso 0.50 1 calc PR
C94 C 0.4980(9) 0.2455(13) 0.2946(11) 0.189(18) Uani 0.50 1 d PRDU
H94A H 0.5187 0.2263 0.3328 0.226 Uiso 0.50 1 calc PR
H94B H 0.4693 0.2736 0.3009 0.226 Uiso 0.50 1 calc PR

loop_
_atom_site_aniso_label
_atom_site_aniso_U_11
_atom_site_aniso_U_22
_atom_site_aniso_U_33
_atom_site_aniso_U_23
_atom_site_aniso_U_13
_atom_site_aniso_U_12
Er1 0.0308(4) 0.0319(5) 0.0184(4) -0.0023(4) 0.0044(3) 0.0007(4)
Er2 0.0377(5) 0.0300(6) 0.0248(4) 0.0009(4) 0.0109(4) 0.0027(4)
Er3 0.0357(5) 0.0294(6) 0.0215(4) -0.0029(4) 0.0091(3) -0.0002(4)
Er4 0.0330(5) 0.0444(7) 0.0282(4) -0.0043(4) 0.0052(4) 0.0035(4)
Er5 0.0503(6) 0.0403(6) 0.0196(4) -0.0045(4) 0.0105(4) -0.0004(5)
I1 0.0503(9) 0.0577(11) 0.0479(8) -0.0021(7) 0.0259(7) 0.0086(7)
I2 0.0749(10) 0.0522(11) 0.0343(7) 0.0136(7) 0.0189(7) 0.0077(8)
I3 0.0582(9) 0.0658(12) 0.0532(9) -0.0080(8) 0.0248(7) 0.0130(8)
S1 0.033(2) 0.032(3) 0.018(2) 0.003(2) 0.0050(18) -0.002(2)
S2 0.031(3) 0.027(4) 0.017(3) 0.000 0.008(3) 0.000
S3 0.035(4) 0.025(4) 0.017(3) 0.000 0.003(3) 0.000
S4 0.032(2) 0.035(3) 0.022(2) 0.004(2) 0.0084(19) 0.000(2)
Se1 0.0455(12) 0.0385(14) 0.0236(9) -0.0076(9) 0.0086(8) -0.0051(10)
Se2 0.0549(13) 0.0335(14) 0.0307(10) -0.0064(9) 0.0149(9) -0.0016(10)
Se3 0.0387(11) 0.0399(14) 0.0246(9) 0.0028(9) 0.0044(8) 0.0047(9)
Se4 0.0439(12) 0.0364(14) 0.0312(10) 0.0009(9) 0.0057(9) 0.0047(10)
Se5 0.0404(11) 0.0511(16) 0.0206(9) -0.0008(9) 0.0008(8) 0.0041(10)
Se6 0.0345(11) 0.0540(16) 0.0309(10) -0.0103(10) 0.0056(8) -0.0039(10)
O1 0.054(7) 0.040(8) 0.038(6) 0.010(6) 0.020(5) 0.015(6)
C1 0.047(8) 0.050(10) 0.061(9) 0.000(8) 0.015(8) 0.017(8)
C2 0.056(9) 0.060(10) 0.053(9) 0.001(8) 0.020(7) 0.020(8)
C3 0.069(10) 0.062(10) 0.043(9) 0.019(8) 0.034(7) 0.014(8)
C4 0.060(9) 0.046(10) 0.044(8) 0.013(8) 0.013(7) 0.009(7)
O2 0.058(7) 0.037(7) 0.028(6) -0.018(5) 0.020(5) -0.007(6)
C5 0.069(10) 0.054(10) 0.062(9) -0.015(8) 0.025(8) -0.017(9)
C6 0.064(10) 0.051(10) 0.082(10) -0.034(8) 0.019(8) -0.013(8)
C7 0.071(10) 0.075(11) 0.067(9) -0.039(9) 0.008(8) -0.001(9)
C8 0.076(10) 0.061(11) 0.050(8) -0.017(8) 0.004(8) -0.003(8)
O3 0.046(7) 0.029(7) 0.046(6) 0.008(6) 0.024(5) 0.004(6)
C9 0.062(9) 0.044(9) 0.060(9) -0.005(8) 0.025(8) 0.001(8)
C10 0.058(9) 0.056(10) 0.051(9) 0.002(8) 0.025(7) 0.017(8)
C11 0.057(9) 0.049(10) 0.043(8) -0.002(7) 0.025(7) 0.000(8)
C12 0.046(9) 0.044(9) 0.051(8) 0.004(7) 0.021(7) -0.001(8)
O4 0.039(7) 0.066(9) 0.039(6) -0.005(6) 0.008(5) -0.004(6)
C13 0.048(9) 0.066(11) 0.056(8) -0.005(8) 0.018(8) -0.013(8)
C14 0.055(9) 0.063(10) 0.061(9) 0.000(8) 0.013(8) -0.014(8)
C15 0.068(10) 0.065(10) 0.066(9) -0.003(9) 0.004(8) -0.006(9)
C16 0.056(9) 0.067(10) 0.052(8) -0.004(8) 0.005(8) -0.013(9)
O5 0.050(7) 0.058(8) 0.035(6) -0.013(6) -0.002(6) 0.015(7)
C17 0.068(10) 0.066(10) 0.036(8) 0.001(7) 0.013(8) 0.010(9)
C18 0.100(11) 0.075(11) 0.047(8) 0.007(8) 0.025(9) 0.001(10)
C19 0.111(11) 0.069(10) 0.063(9) -0.003(8) 0.018(9) 0.003(10)
C20 0.077(10) 0.064(10) 0.056(8) -0.004(8) 0.004(9) 0.009(9)
O6 0.074(8) 0.064(9) 0.040(6) -0.007(6) 0.013(6) -0.002(7)
C21 0.079(10) 0.082(12) 0.064(9) -0.016(9) 0.008(8) -0.003(9)
C22 0.092(10) 0.088(12) 0.069(10) -0.012(10) -0.011(9) -0.004(9)
C23 0.095(11) 0.099(12) 0.068(9) -0.006(10) 0.004(9) 0.011(10)
C24 0.099(10) 0.077(11) 0.041(9) -0.006(9) 0.010(8) 0.001(9)
O7 0.065(8) 0.057(9) 0.048(7) -0.008(6) 0.022(6) -0.003(7)
C25 0.077(10) 0.062(10) 0.058(9) -0.009(9) 0.029(8) 0.003(8)
C26 0.088(11) 0.086(11) 0.068(10) -0.011(9) 0.041(8) 0.004(9)
C27 0.091(11) 0.092(12) 0.080(10) 0.011(10) 0.047(9) -0.008(9)
C28 0.074(10) 0.068(10) 0.061(9) 0.006(9) 0.023(8) -0.008(8)
O8 0.179(13) 0.177(14) 0.170(12) 0.001(10) 0.052(11) -0.009(11)
C81 0.154(14) 0.181(14) 0.162(13) 0.002(11) 0.068(11) -0.010(11)
C82 0.162(14) 0.186(15) 0.164(13) -0.003(11) 0.071(12) -0.016(11)
C83 0.168(14) 0.178(15) 0.165(12) -0.006(12) 0.074(11) -0.016(12)
C84 0.171(14) 0.173(14) 0.171(14) -0.001(11) 0.055(11) -0.012(11)
O9 0.19(2) 0.19(2) 0.18(2) -0.002(12) 0.058(13) -0.009(12)
C91 0.19(2) 0.19(2) 0.19(2) -0.001(13) 0.056(12) -0.004(12)
C92 0.19(2) 0.18(2) 0.19(2) 0.001(12) 0.057(13) -0.003(12)
C93 0.19(2) 0.18(2) 0.19(2) 0.004(13) 0.061(13) -0.007(12)
C94 0.20(2) 0.19(2) 0.19(2) 0.003(12) 0.060(12) -0.010(13)

loop_
_atom_type_symbol
_atom_type_description
_atom_type_scat_dispersion_real
_atom_type_scat_dispersion_imag
_atom_type_scat_source
C C 0.0033 0.0016 'International Tables Vol C Tables 4.2.6.8 and 6.1.1.4'
H H 0.0000 0.0000 'International Tables Vol C Tables 4.2.6.8 and 6.1.1.4'
O O 0.0106 0.0060 'International Tables Vol C Tables 4.2.6.8 and 6.1.1.4'
S S 0.1246 0.1234 'International Tables Vol C Tables 4.2.6.8 and 6.1.1.4'
Se Se -0.0929 2.2259 'International Tables Vol C Tables 4.2.6.8 and 6.1.1.4'
I I -0.4742 1.8119 'International Tables Vol C Tables 4.2.6.8 and 6.1.1.4'
Er Er -0.2586 4.9576 'International Tables Vol C Tables 4.2.6.8 and 6.1.1.4'

loop_
_geom_angle_atom_site_label_1
_geom_angle_atom_site_label_2
_geom_angle_atom_site_label_3
_geom_angle
_geom_angle_site_symmetry_1
_geom_angle_site_symmetry_3
S1 Er1 S4 160.30(12) . 2_655
S1 Er1 S2 84.39(9) . .
S4 Er1 S2 82.78(10) 2_655 .
S1 Er1 S3 79.77(9) . .
S4 Er1 S3 82.54(10) 2_655 .
S2 Er1 S3 75.23(15) . .
S1 Er1 Se6 124.12(9) . .
S4 Er1 Se6 75.56(10) 2_655 .
S2 Er1 Se6 124.53(11) . .
S3 Er1 Se6 147.31(9) . .
S1 Er1 Se3 102.01(11) . .
S4 Er1 Se3 82.60(11) 2_655 .
S2 Er1 Se3 150.92(11) . .
S3 Er1 Se3 78.04(11) . .
Se6 Er1 Se3 75.35(6) . .
S1 Er1 Se1 81.88(11) . .
S4 Er1 Se1 109.61(11) 2_655 .
S2 Er1 Se1 77.23(11) . .
S3 Er1 Se1 148.12(10) . .
Se6 Er1 Se1 63.81(6) . .
Se3 Er1 Se1 131.53(6) . .
S1 Er1 Se5 81.42(9) . .
S4 Er1 Se5 117.18(10) 2_655 .
S2 Er1 Se5 145.79(10) . .
S3 Er1 Se5 131.66(11) . .
Se6 Er1 Se5 46.86(6) . .
Se3 Er1 Se5 63.05(6) . .
Se1 Er1 Se5 70.06(6) . .
O1 Er2 S4 94.9(4) . .
O1 Er2 S2 86.9(3) . .
S4 Er2 S2 88.76(14) . .
O1 Er2 S1 175.2(3) . .
S4 Er2 S1 83.43(14) . .
S2 Er2 S1 88.60(14) . .
O1 Er2 Se2 96.2(4) . .
S4 Er2 Se2 168.42(11) . .
S2 Er2 Se2 94.85(10) . .
S1 Er2 Se2 85.65(11) . .
O1 Er2 I1 83.8(3) . .
S4 Er2 I1 89.57(10) . .
S2 Er2 I1 170.35(9) . .
S1 Er2 I1 100.64(10) . .
Se2 Er2 I1 88.65(6) . .
O2 Er3 O3 80.3(4) . .
O2 Er3 S3 90.2(3) . .
O3 Er3 S3 170.3(3) . .
O2 Er3 S1 93.2(4) . 2_655
O3 Er3 S1 91.3(3) . 2_655
S3 Er3 S1 87.06(14) . 2_655
O2 Er3 S4 177.4(3) . 2_655
O3 Er3 S4 98.8(3) . 2_655
S3 Er3 S4 90.61(15) . 2_655
S1 Er3 S4 84.29(14) 2_655 2_655
O2 Er3 Se4 96.0(3) . .
O3 Er3 Se4 91.1(3) . .
S3 Er3 Se4 91.97(10) . .
S1 Er3 Se4 170.77(11) 2_655 .
S4 Er3 Se4 86.54(11) 2_655 .
O5 Er4 O4 89.9(5) . .
O5 Er4 S4 169.4(3) . 2_655
O4 Er4 S4 90.9(3) . 2_655
O5 Er4 Se3 86.0(4) . .
O4 Er4 Se3 149.1(3) . .
S4 Er4 Se3 87.98(11) 2_655 .
O5 Er4 Se4 97.3(4) . .
O4 Er4 Se4 160.2(3) . .
S4 Er4 Se4 85.45(12) 2_655 .
Se3 Er4 Se4 50.31(6) . .
O5 Er4 Se6 93.4(3) . .
O4 Er4 Se6 73.0(3) . .
S4 Er4 Se6 76.73(10) 2_655 .
Se3 Er4 Se6 76.74(6) . .
Se4 Er4 Se6 124.62(6) . .
O5 Er4 I3 90.0(3) . .
O4 Er4 I3 80.7(3) . .
S4 Er4 I3 100.56(10) 2_655 .
Se3 Er4 I3 129.83(6) . .
Se4 Er4 I3 80.91(6) . .
Se6 Er4 I3 153.42(6) . .
O6 Er5 O7 77.1(5) . .
O6 Er5 S1 171.0(4) . .
O7 Er5 S1 94.0(4) . .
O6 Er5 Se1 96.4(4) . .
O7 Er5 Se1 132.4(4) . .
S1 Er5 Se1 88.63(10) . .
O6 Er5 Se2 92.6(4) . .
O7 Er5 Se2 82.9(4) . .
S1 Er5 Se2 85.03(11) . .
Se1 Er5 Se2 49.99(6) . .
O6 Er5 Se5 102.4(4) . .
O7 Er5 Se5 152.0(4) . .
S1 Er5 Se5 86.00(11) . .
Se1 Er5 Se5 75.58(6) . .
Se2 Er5 Se5 124.90(6) . .
O6 Er5 I2 86.2(4) . .
O7 Er5 I2 83.6(4) . .
S1 Er5 I2 94.12(11) . .
Se1 Er5 I2 143.65(6) . .
Se2 Er5 I2 166.36(6) . .
Se5 Er5 I2 68.50(5) . .
Er3 S1 Er5 165.97(19) 2_655 .
Er3 S1 Er2 95.27(13) 2_655 .
Er5 S1 Er2 98.05(16) . .
Er3 S1 Er1 96.37(14) 2_655 .
Er5 S1 Er1 87.56(13) . .
Er2 S1 Er1 92.10(13) . .
Er2 S2 Er2 171.6(3) 2_655 .
Er2 S2 Er1 91.92(8) 2_655 2_655
Er2 S2 Er1 93.14(8) . 2_655
Er2 S2 Er1 93.14(8) 2_655 .
Er2 S2 Er1 91.92(8) . .
Er1 S2 Er1 105.6(2) 2_655 .
Er3 S3 Er3 166.6(3) . 2_655
Er3 S3 Er1 95.90(9) . 2_655
Er3 S3 Er1 92.34(8) 2_655 2_655
Er3 S3 Er1 92.33(8) . .
Er3 S3 Er1 95.91(9) 2_655 .
Er1 S3 Er1 103.9(2) 2_655 .
Er2 S4 Er4 166.0(2) . 2_655
Er2 S4 Er3 96.43(14) . 2_655
Er4 S4 Er3 97.30(17) 2_655 2_655
Er2 S4 Er1 93.91(14) . 2_655
Er4 S4 Er1 88.42(13) 2_655 2_655
Er3 S4 Er1 91.80(14) 2_655 2_655
Se2 Se1 Er5 67.91(7) . .
Se2 Se1 Er1 111.64(9) . .
Er5 Se1 Er1 81.35(6) . .
Se1 Se2 Er2 97.57(8) . .
Se1 Se2 Er5 62.11(7) . .
Er2 Se2 Er5 90.65(7) . .
Se4 Se3 Er4 67.04(7) . .
Se4 Se3 Er1 111.41(8) . .
Er4 Se3 Er1 84.06(6) . .
Se3 Se4 Er3 98.57(8) . .
Se3 Se4 Er4 62.65(7) . .
Er3 Se4 Er4 89.23(7) . .
Se6 Se5 Er5 111.68(10) . .
Se6 Se5 Er1 63.46(6) . .
Er5 Se5 Er1 78.62(5) . .
Se5 Se6 Er1 69.68(7) . .
Se5 Se6 Er4 106.42(10) . .
Er1 Se6 Er4 81.48(6) . .
C4 O1 C1 109.9(14) . .
C4 O1 Er2 124.1(11) . .
C1 O1 Er2 125.4(12) . .
C2 C1 O1 106.3(17) . .
C1 C2 C3 103.0(18) . .
C2 C3 C4 103.3(19) . .
O1 C4 C3 103.3(16) . .
C5 O2 C8 106.6(16) . .
C5 O2 Er3 124.9(11) . .
C8 O2 Er3 128.5(13) . .
O2 C5 C6 104.7(18) . .
C7 C6 C5 105.6(19) . .
C8 C7 C6 107(2) . .
C7 C8 O2 108.1(19) . .
C12 O3 C9 107.2(14) . .
C12 O3 Er3 124.2(11) . .
C9 O3 Er3 127.3(11) . .
O3 C9 C10 103.8(17) . .
C11 C10 C9 106.8(16) . .
C10 C11 C12 102.0(16) . .
O3 C12 C11 105.3(17) . .
C16 O4 C13 109.3(16) . .
C16 O4 Er4 125.9(12) . .
C13 O4 Er4 124.8(11) . .
O4 C13 C14 104.6(17) . .
C13 C14 C15 106.6(18) . .
C16 C15 C14 101(2) . .
O4 C16 C15 102.9(18) . .
C17 O5 C20 109.6(15) . .
C17 O5 Er4 125.3(12) . .
C20 O5 Er4 116.6(11) . .
O5 C17 C18 105.2(19) . .
C19 C18 C17 109(2) . .
C18 C19 C20 112(2) . .
O5 C20 C19 101.7(18) . .
C21 O6 C24 109.6(17) . .
C21 O6 Er5 120.5(13) . .
C24 O6 Er5 127.3(14) . .
O6 C21 C22 105(2) . .
C23 C22 C21 100(2) . .
C24 C23 C22 109(3) . .
C23 C24 O6 105(2) . .
C25 O7 C28 105.9(16) . .
C25 O7 Er5 123.5(13) . .
C28 O7 Er5 130.5(14) . .
O7 C25 C26 111(2) . .
C27 C26 C25 102(2) . .
C26 C27 C28 111(2) . .
C27 C28 O7 103(2) . .
C81 O8 C84 109.1(10) . .
O8 C81 C82 106.1(11) . .
C81 C82 C83 106.0(13) . .
C82 C83 C84 105.7(12) . .
O8 C84 C83 105.8(10) . .
C91 O9 C94 104.9 . .
O9 C91 C92 105.8 . .
C93 C92 C91 108.0 . .
C92 C93 C94 106.6 . .
C93 C94 O9 104.6 . .

loop_
_geom_bond_atom_site_label_1
_geom_bond_atom_site_label_2
_geom_bond_distance
_geom_bond_site_symmetry_2
Er1 S1 2.781(4) .
Er1 S4 2.814(4) 2_655
Er1 S2 2.834(4) .
Er1 S3 2.866(4) .
Er1 Se6 2.907(2) .
Er1 Se3 2.933(2) .
Er1 Se1 3.013(2) .
Er1 Se5 3.0471(19) .
Er2 O1 2.333(13) .
Er2 S4 2.662(5) .
Er2 S2 2.6770(10) .
Er2 S1 2.723(5) .
Er2 Se2 2.823(2) .
Er2 I1 2.9986(15) .
Er3 O2 2.294(12) .
Er3 O3 2.301(11) .
Er3 S3 2.5944(12) .
Er3 S1 2.664(5) 2_655
Er3 S4 2.676(5) 2_655
Er3 Se4 2.833(2) .
Er4 O5 2.344(13) .
Er4 O4 2.343(14) .
Er4 S4 2.676(5) 2_655
Er4 Se3 2.785(2) .
Er4 Se4 2.887(2) .
Er4 Se6 2.961(2) .
Er4 I3 3.0375(16) .
Er5 O6 2.300(14) .
Er5 O7 2.359(13) .
Er5 S1 2.671(4) .
Er5 Se1 2.769(2) .
Er5 Se2 2.903(2) .
Er5 Se5 2.906(2) .
Er5 I2 3.0451(18) .
S1 Er3 2.664(5) 2_655
S2 Er2 2.6770(10) 2_655
S2 Er1 2.833(4) 2_655
S3 Er3 2.5945(12) 2_655
S3 Er1 2.866(4) 2_655
S4 Er4 2.676(5) 2_655
S4 Er3 2.676(5) 2_655
S4 Er1 2.814(4) 2_655
Se1 Se2 2.399(3) .
Se3 Se4 2.412(3) .
Se5 Se6 2.371(3) .
O1 C4 1.42(2) .
O1 C1 1.48(2) .
C1 C2 1.46(3) .
C2 C3 1.49(3) .
C3 C4 1.55(3) .
O2 C5 1.43(2) .
O2 C8 1.48(2) .
C5 C6 1.55(3) .
C6 C7 1.49(3) .
C7 C8 1.42(3) .
O3 C12 1.46(2) .
O3 C9 1.46(2) .
C9 C10 1.56(2) .
C10 C11 1.47(3) .
C11 C12 1.49(2) .
O4 C16 1.44(2) .
O4 C13 1.48(2) .
C13 C14 1.48(3) .
C14 C15 1.52(3) .
C15 C16 1.51(3) .
O5 C17 1.45(2) .
O5 C20 1.49(3) .
C17 C18 1.48(3) .
C18 C19 1.32(3) .
C19 C20 1.50(3) .
O6 C21 1.34(3) .
O6 C24 1.47(2) .
C21 C22 1.60(3) .
C22 C23 1.48(4) .
C23 C24 1.33(3) .
O7 C25 1.42(3) .
O7 C28 1.50(3) .
C25 C26 1.46(3) .
C26 C27 1.40(3) .
C27 C28 1.50(3) .
O8 C81 1.456(16) .
O8 C84 1.460(16) .
C81 C82 1.468(17) .
C82 C83 1.473(17) .
C83 C84 1.482(16) .
O9 C91 1.4637 .
O9 C94 1.4806 .
C91 C92 1.4702 .
C92 C93 1.4534 .
C93 C94 1.4745 .

loop_
_geom_torsion_atom_site_label_1
_geom_torsion_atom_site_label_2
_geom_torsion_atom_site_label_3
_geom_torsion_atom_site_label_4
_geom_torsion
_geom_torsion_site_symmetry_1
_geom_torsion_site_symmetry_4
O6 Er5 S1 Er3 -93(3) . 2_655
O7 Er5 S1 Er3 -85.2(9) . 2_655
Se1 Er5 S1 Er3 142.4(8) . 2_655
Se2 Er5 S1 Er3 -167.6(8) . 2_655
Se5 Er5 S1 Er3 66.8(8) . 2_655
I2 Er5 S1 Er3 -1.3(8) . 2_655
O6 Er5 S1 Er2 69(3) . .
O7 Er5 S1 Er2 76.4(4) . .
Se1 Er5 S1 Er2 -56.04(11) . .
Se2 Er5 S1 Er2 -6.10(10) . .
Se5 Er5 S1 Er2 -131.67(11) . .
I2 Er5 S1 Er2 160.25(10) . .
O6 Er5 S1 Er1 160(3) . .
O7 Er5 S1 Er1 168.1(4) . .
Se1 Er5 S1 Er1 35.74(10) . .
Se2 Er5 S1 Er1 85.68(10) . .
Se5 Er5 S1 Er1 -39.90(10) . .
I2 Er5 S1 Er1 -107.97(10) . .
O1 Er2 S1 Er3 -65(4) . 2_655
S4 Er2 S1 Er3 5.72(13) . 2_655
S2 Er2 S1 Er3 -83.19(14) . 2_655
Se2 Er2 S1 Er3 -178.16(11) . 2_655
I1 Er2 S1 Er3 94.03(11) . 2_655
O1 Er2 S1 Er5 120(4) . .
S4 Er2 S1 Er5 -169.86(14) . .
S2 Er2 S1 Er5 101.23(14) . .
Se2 Er2 S1 Er5 6.26(11) . .
I1 Er2 S1 Er5 -81.54(12) . .
O1 Er2 S1 Er1 32(4) . .
S4 Er2 S1 Er1 102.31(13) . .
S2 Er2 S1 Er1 13.40(13) . .
Se2 Er2 S1 Er1 -81.57(11) . .
I1 Er2 S1 Er1 -169.38(9) . .
S4 Er1 S1 Er3 33.3(5) 2_655 2_655
S2 Er1 S1 Er3 82.83(15) . 2_655
S3 Er1 S1 Er3 6.87(14) . 2_655
Se6 Er1 S1 Er3 -148.74(9) . 2_655
Se3 Er1 S1 Er3 -68.43(12) . 2_655
Se1 Er1 S1 Er3 160.69(13) . 2_655
Se5 Er1 S1 Er3 -128.38(13) . 2_655
S4 Er1 S1 Er5 -160.2(4) 2_655 .
S2 Er1 S1 Er5 -110.68(15) . .
S3 Er1 S1 Er5 173.36(16) . .
Se6 Er1 S1 Er5 17.74(18) . .
Se3 Er1 S1 Er5 98.05(11) . .
Se1 Er1 S1 Er5 -32.82(10) . .
Se5 Er1 S1 Er5 38.10(10) . .
S4 Er1 S1 Er2 -62.2(5) 2_655 .
S2 Er1 S1 Er2 -12.71(14) . .
S3 Er1 S1 Er2 -88.67(15) . .
Se6 Er1 S1 Er2 115.72(11) . .
Se3 Er1 S1 Er2 -163.97(9) . .
Se1 Er1 S1 Er2 65.15(11) . .
Se5 Er1 S1 Er2 136.08(12) . .
O1 Er2 S2 Er2 41.2(3) . 2_655
S4 Er2 S2 Er2 136.23(10) . 2_655
S1 Er2 S2 Er2 -140.31(10) . 2_655
Se2 Er2 S2 Er2 -54.79(5) . 2_655
I1 Er2 S2 Er2 56.2(8) . 2_655
O1 Er2 S2 Er1 -85.9(4) . 2_655
S4 Er2 S2 Er1 9.16(15) . 2_655
S1 Er2 S2 Er1 92.62(15) . 2_655
Se2 Er2 S2 Er1 178.13(12) . 2_655
I1 Er2 S2 Er1 -70.9(9) . 2_655
O1 Er2 S2 Er1 168.4(4) . .
S4 Er2 S2 Er1 -96.61(15) . .
S1 Er2 S2 Er1 -13.15(15) . .
Se2 Er2 S2 Er1 72.37(13) . .
I1 Er2 S2 Er1 -176.7(6) . .
S1 Er1 S2 Er2 -173.75(16) . 2_655
S4 Er1 S2 Er2 -8.73(15) 2_655 2_655
S3 Er1 S2 Er2 -92.87(12) . 2_655
Se6 Er1 S2 Er2 58.18(17) . 2_655
Se3 Er1 S2 Er2 -69.1(2) . 2_655
Se1 Er1 S2 Er2 103.33(13) . 2_655
Se5 Er1 S2 Er2 120.53(9) . 2_655
S1 Er1 S2 Er2 12.92(15) . .
S4 Er1 S2 Er2 177.95(16) 2_655 .
S3 Er1 S2 Er2 93.80(12) . .
Se6 Er1 S2 Er2 -115.15(10) . .
Se3 Er1 S2 Er2 117.60(11) . .
Se1 Er1 S2 Er2 -69.99(12) . .
Se5 Er1 S2 Er2 -52.8(2) . .
S1 Er1 S2 Er1 -80.88(10) . 2_655
S4 Er1 S2 Er1 84.15(10) 2_655 2_655
S3 Er1 S2 Er1 0.0 . 2_655
Se6 Er1 S2 Er1 151.05(7) . 2_655
Se3 Er1 S2 Er1 23.80(12) . 2_655
Se1 Er1 S2 Er1 -163.79(4) . 2_655
Se5 Er1 S2 Er1 -146.60(13) . 2_655
O2 Er3 S3 Er3 41.7(3) . 2_655
O3 Er3 S3 Er3 54(2) . 2_655
S1 Er3 S3 Er3 134.97(10) 2_655 2_655
S4 Er3 S3 Er3 -140.78(10) 2_655 2_655
Se4 Er3 S3 Er3 -54.22(5) . 2_655
O2 Er3 S3 Er1 -86.0(4) . 2_655
O3 Er3 S3 Er1 -74(2) . 2_655
S1 Er3 S3 Er1 7.26(15) 2_655 2_655
S4 Er3 S3 Er1 91.51(16) 2_655 2_655
Se4 Er3 S3 Er1 178.07(12) . 2_655
O2 Er3 S3 Er1 169.8(4) . .
O3 Er3 S3 Er1 -178(2) . .
S1 Er3 S3 Er1 -97.00(15) 2_655 .
S4 Er3 S3 Er1 -12.74(15) 2_655 .
Se4 Er3 S3 Er1 73.81(13) . .
S1 Er1 S3 Er3 -176.49(17) . .
S4 Er1 S3 Er3 12.21(15) 2_655 .
S2 Er1 S3 Er3 96.67(12) . .
Se6 Er1 S3 Er3 -35.7(3) . .
Se3 Er1 S3 Er3 -71.76(12) . .
Se1 Er1 S3 Er3 127.70(9) . .
Se5 Er1 S3 Er3 -107.80(10) . .
S1 Er1 S3 Er3 -7.05(15) . 2_655
S4 Er1 S3 Er3 -178.35(18) 2_655 2_655
S2 Er1 S3 Er3 -93.89(13) . 2_655
Se6 Er1 S3 Er3 133.69(9) . 2_655
Se3 Er1 S3 Er3 97.68(14) . 2_655
Se1 Er1 S3 Er3 -62.9(2) . 2_655
Se5 Er1 S3 Er3 61.64(18) . 2_655
S1 Er1 S3 Er1 86.84(10) . 2_655
S4 Er1 S3 Er1 -84.46(10) 2_655 2_655
S2 Er1 S3 Er1 0.0 . 2_655
Se6 Er1 S3 Er1 -132.42(16) . 2_655
Se3 Er1 S3 Er1 -168.43(4) . 2_655
Se1 Er1 S3 Er1 31.03(12) . 2_655
Se5 Er1 S3 Er1 155.53(8) . 2_655
O1 Er2 S4 Er4 -21.7(8) . 2_655
S2 Er2 S4 Er4 -108.4(7) . 2_655
S1 Er2 S4 Er4 162.8(7) . 2_655
Se2 Er2 S4 Er4 143.2(5) . 2_655
I1 Er2 S4 Er4 62.1(7) . 2_655
O1 Er2 S4 Er3 169.8(3) . 2_655
S2 Er2 S4 Er3 83.03(14) . 2_655
S1 Er2 S4 Er3 -5.70(13) . 2_655
Se2 Er2 S4 Er3 -25.3(6) . 2_655
I1 Er2 S4 Er3 -106.47(11) . 2_655
O1 Er2 S4 Er1 77.5(3) . 2_655
S2 Er2 S4 Er1 -9.23(14) . 2_655
S1 Er2 S4 Er1 -97.97(14) . 2_655
Se2 Er2 S4 Er1 -117.6(5) . 2_655
I1 Er2 S4 Er1 161.27(11) . 2_655
O6 Er5 Se1 Se2 -87.9(4) . .
O7 Er5 Se1 Se2 -9.5(5) . .
S1 Er5 Se1 Se2 84.65(12) . .
Se5 Er5 Se1 Se2 170.87(8) . .
I2 Er5 Se1 Se2 179.75(9) . .
O6 Er5 Se1 Er1 154.4(4) . .
O7 Er5 Se1 Er1 -127.2(5) . .
S1 Er5 Se1 Er1 -33.02(11) . .
Se2 Er5 Se1 Er1 -117.67(8) . .
Se5 Er5 Se1 Er1 53.21(5) . .
I2 Er5 Se1 Er1 62.08(10) . .
S1 Er1 Se1 Se2 -30.10(12) . .
S4 Er1 Se1 Se2 133.38(12) 2_655 .
S2 Er1 Se1 Se2 55.95(8) . .
S3 Er1 Se1 Se2 25.21(17) . .
Se6 Er1 Se1 Se2 -164.66(10) . .
Se3 Er1 Se1 Se2 -128.98(9) . .
Se5 Er1 Se1 Se2 -113.87(9) . .
S1 Er1 Se1 Er5 31.89(9) . .
S4 Er1 Se1 Er5 -164.63(10) 2_655 .
S2 Er1 Se1 Er5 117.94(6) . .
S3 Er1 Se1 Er5 87.20(14) . .
Se6 Er1 Se1 Er5 -102.67(7) . .
Se3 Er1 Se1 Er5 -66.98(8) . .
Se5 Er1 Se1 Er5 -51.88(5) . .
Er5 Se1 Se2 Er2 -86.72(7) . .
Er1 Se1 Se2 Er2 -16.32(9) . .
Er1 Se1 Se2 Er5 70.39(7) . .
O1 Er2 Se2 Se1 -119.4(3) . .
S4 Er2 Se2 Se1 75.8(5) . .
S2 Er2 Se2 Se1 -31.99(14) . .
S1 Er2 Se2 Se1 56.23(11) . .
I1 Er2 Se2 Se1 157.01(8) . .
O1 Er2 Se2 Er5 178.7(3) . .
S4 Er2 Se2 Er5 13.8(5) . .
S2 Er2 Se2 Er5 -93.93(13) . .
S1 Er2 Se2 Er5 -5.70(10) . .
I1 Er2 Se2 Er5 95.08(5) . .
O6 Er5 Se2 Se1 96.3(4) . .
O7 Er5 Se2 Se1 172.9(4) . .
S1 Er5 Se2 Se1 -92.40(11) . .
Se5 Er5 Se2 Se1 -10.80(9) . .
I2 Er5 Se2 Se1 -179.4(2) . .
O6 Er5 Se2 Er2 -165.5(4) . .
O7 Er5 Se2 Er2 -88.9(4) . .
S1 Er5 Se2 Er2 5.82(10) . .
Se1 Er5 Se2 Er2 98.22(8) . .
Se5 Er5 Se2 Er2 87.42(8) . .
I2 Er5 Se2 Er2 -81.1(3) . .
O5 Er4 Se3 Se4 -102.9(3) . .
O4 Er4 Se3 Se4 174.1(7) . .
S4 Er4 Se3 Se4 85.76(12) 2_655 .
Se6 Er4 Se3 Se4 162.59(8) . .
I3 Er4 Se3 Se4 -16.34(9) . .
O5 Er4 Se3 Er1 140.8(3) . .
O4 Er4 Se3 Er1 57.8(7) . .
S4 Er4 Se3 Er1 -30.51(10) 2_655 .
Se4 Er4 Se3 Er1 -116.27(7) . .
Se6 Er4 Se3 Er1 46.32(5) . .
I3 Er4 Se3 Er1 -132.61(6) . .
S1 Er1 Se3 Se4 127.20(12) . .
S4 Er1 Se3 Se4 -33.36(12) 2_655 .
S2 Er1 Se3 Se4 27.02(18) . .
S3 Er1 Se3 Se4 50.53(8) . .
Se6 Er1 Se3 Se4 -110.31(9) . .
Se1 Er1 Se3 Se4 -143.06(9) . .
Se5 Er1 Se3 Se4 -159.01(11) . .
S1 Er1 Se3 Er4 -170.32(9) . .
S4 Er1 Se3 Er4 29.12(10) 2_655 .
S2 Er1 Se3 Er4 89.51(14) . .
S3 Er1 Se3 Er4 113.02(5) . .
Se6 Er1 Se3 Er4 -47.82(5) . .
Se1 Er1 Se3 Er4 -80.58(8) . .
Se5 Er1 Se3 Er4 -96.53(6) . .
Er4 Se3 Se4 Er3 -84.65(7) . .
Er1 Se3 Se4 Er3 -11.31(10) . .
Er1 Se3 Se4 Er4 73.33(7) . .
O2 Er3 Se4 Se3 -127.6(3) . .
O3 Er3 Se4 Se3 152.0(3) . .
S3 Er3 Se4 Se3 -37.20(14) . .
S1 Er3 Se4 Se3 46.6(7) 2_655 .
S4 Er3 Se4 Se3 53.29(12) 2_655 .
O2 Er3 Se4 Er4 170.2(3) . .
O3 Er3 Se4 Er4 89.9(3) . .
S3 Er3 Se4 Er4 -99.38(13) . .
S1 Er3 Se4 Er4 -15.6(7) 2_655 .
S4 Er3 Se4 Er4 -8.89(10) 2_655 .
O5 Er4 Se4 Se3 78.6(3) . .
O4 Er4 Se4 Se3 -171.1(10) . .
S4 Er4 Se4 Se3 -91.16(11) 2_655 .
Se6 Er4 Se4 Se3 -20.72(9) . .
I3 Er4 Se4 Se3 167.36(7) . .
O5 Er4 Se4 Er3 178.6(3) . .
O4 Er4 Se4 Er3 -71.0(10) . .
S4 Er4 Se4 Er3 8.90(10) 2_655 .
Se3 Er4 Se4 Er3 100.06(8) . .
Se6 Er4 Se4 Er3 79.34(8) . .
I3 Er4 Se4 Er3 -92.57(5) . .
O6 Er5 Se5 Se6 -91.3(4) . .
O7 Er5 Se5 Se6 -177.1(7) . .
S1 Er5 Se5 Se6 91.85(12) . .
Se1 Er5 Se5 Se6 2.24(9) . .
Se2 Er5 Se5 Se6 10.76(12) . .
I2 Er5 Se5 Se6 -172.12(10) . .
O6 Er5 Se5 Er1 -146.5(4) . .
O7 Er5 Se5 Er1 127.7(7) . .
S1 Er5 Se5 Er1 36.63(10) . .
Se1 Er5 Se5 Er1 -52.98(5) . .
Se2 Er5 Se5 Er1 -44.46(8) . .
I2 Er5 Se5 Er1 132.66(6) . .
S1 Er1 Se5 Se6 -156.75(13) . .
S4 Er1 Se5 Se6 30.08(15) 2_655 .
S2 Er1 Se5 Se6 -90.19(15) . .
S3 Er1 Se5 Se6 135.24(10) . .
Se3 Er1 Se5 Se6 95.02(9) . .
Se1 Er1 Se5 Se6 -72.34(8) . .
S1 Er1 Se5 Er5 -35.31(11) . .
S4 Er1 Se5 Er5 151.53(13) 2_655 .
S2 Er1 Se5 Er5 31.25(15) . .
S3 Er1 Se5 Er5 -103.31(8) . .
Se6 Er1 Se5 Er5 121.45(9) . .
Se3 Er1 Se5 Er5 -143.53(7) . .
Se1 Er1 Se5 Er5 49.11(5) . .
Er5 Se5 Se6 Er1 -64.16(7) . .
Er5 Se5 Se6 Er4 -138.27(7) . .
Er1 Se5 Se6 Er4 -74.10(6) . .
S1 Er1 Se6 Se5 28.13(16) . .
S4 Er1 Se6 Se5 -152.59(14) 2_655 .
S2 Er1 Se6 Se5 136.97(10) . .
S3 Er1 Se6 Se5 -103.09(18) . .
Se3 Er1 Se6 Se5 -66.61(8) . .
Se1 Er1 Se6 Se5 86.56(8) . .
S1 Er1 Se6 Er4 139.24(13) . .
S4 Er1 Se6 Er4 -41.47(11) 2_655 .
S2 Er1 Se6 Er4 -111.92(8) . .
S3 Er1 Se6 Er4 8.03(18) . .
Se3 Er1 Se6 Er4 44.51(5) . .
Se1 Er1 Se6 Er4 -162.32(7) . .
Se5 Er1 Se6 Er4 111.12(9) . .
O5 Er4 Se6 Se5 -66.5(4) . .
O4 Er4 Se6 Se5 -155.3(3) . .
S4 Er4 Se6 Se5 109.62(13) 2_655 .
Se3 Er4 Se6 Se5 18.57(8) . .
Se4 Er4 Se6 Se5 34.81(11) . .
I3 Er4 Se6 Se5 -163.27(11) . .
O5 Er4 Se6 Er1 -132.3(4) . .
O4 Er4 Se6 Er1 138.9(3) . .
S4 Er4 Se6 Er1 43.85(11) 2_655 .
Se3 Er4 Se6 Er1 -47.21(5) . .
Se4 Er4 Se6 Er1 -30.97(8) . .
I3 Er4 Se6 Er1 130.95(11) . .
S4 Er2 O1 C4 -136.1(14) . .
S2 Er2 O1 C4 -47.6(14) . .
S1 Er2 O1 C4 -66(5) . .
Se2 Er2 O1 C4 46.9(14) . .
I1 Er2 O1 C4 134.9(14) . .
S4 Er2 O1 C1 33.5(13) . .
S2 Er2 O1 C1 121.9(13) . .
S1 Er2 O1 C1 103(4) . .
Se2 Er2 O1 C1 -143.5(12) . .
I1 Er2 O1 C1 -55.6(12) . .
C4 O1 C1 C2 9(2) . .
Er2 O1 C1 C2 -161.3(13) . .
O1 C1 C2 C3 -30(2) . .
C1 C2 C3 C4 38(2) . .
C1 O1 C4 C3 14(2) . .
Er2 O1 C4 C3 -175.0(11) . .
C2 C3 C4 O1 -32(2) . .
O3 Er3 O2 C5 121.1(15) . .
S3 Er3 O2 C5 -61.0(15) . .
S1 Er3 O2 C5 -148.0(15) 2_655 .
S4 Er3 O2 C5 -169(6) 2_655 .
Se4 Er3 O2 C5 31.0(15) . .
O3 Er3 O2 C8 -57.6(15) . .
S3 Er3 O2 C8 120.3(15) . .
S1 Er3 O2 C8 33.2(15) 2_655 .
S4 Er3 O2 C8 13(8) 2_655 .
Se4 Er3 O2 C8 -147.7(15) . .
C8 O2 C5 C6 -27(2) . .
Er3 O2 C5 C6 154.4(12) . .
O2 C5 C6 C7 17(2) . .
C5 C6 C7 C8 0(3) . .
C6 C7 C8 O2 -17(3) . .
C5 O2 C8 C7 28(2) . .
Er3 O2 C8 C7 -153.0(16) . .
O2 Er3 O3 C12 141.1(14) . .
S3 Er3 O3 C12 129(2) . .
S1 Er3 O3 C12 48.1(13) 2_655 .
S4 Er3 O3 C12 -36.4(13) 2_655 .
Se4 Er3 O3 C12 -123.0(13) . .
O2 Er3 O3 C9 -53.1(15) . .
S3 Er3 O3 C9 -66(3) . .
S1 Er3 O3 C9 -146.1(15) 2_655 .
S4 Er3 O3 C9 129.4(15) 2_655 .
Se4 Er3 O3 C9 42.8(15) . .
C12 O3 C9 C10 -15(2) . .
Er3 O3 C9 C10 177.5(11) . .
O3 C9 C10 C11 -10(2) . .
C9 C10 C11 C12 29(2) . .
C9 O3 C12 C11 34(2) . .
Er3 O3 C12 C11 -157.7(12) . .
C10 C11 C12 O3 -39(2) . .
O5 Er4 O4 C16 -31.5(16) . .
S4 Er4 O4 C16 137.9(16) 2_655 .
Se3 Er4 O4 C16 50.4(19) . .
Se4 Er4 O4 C16 -143.1(14) . .
Se6 Er4 O4 C16 62.1(16) . .
I3 Er4 O4 C16 -121.5(16) . .
O5 Er4 O4 C13 146.7(15) . .
S4 Er4 O4 C13 -43.9(14) 2_655 .
Se3 Er4 O4 C13 -131.4(13) . .
Se4 Er4 O4 C13 35(2) . .
Se6 Er4 O4 C13 -119.7(15) . .
I3 Er4 O4 C13 56.7(14) . .
C16 O4 C13 C14 -13(2) . .
Er4 O4 C13 C14 168.9(14) . .
O4 C13 C14 C15 -13(2) . .
C13 C14 C15 C16 32(2) . .
C13 O4 C16 C15 33(2) . .
Er4 O4 C16 C15 -148.6(14) . .
C14 C15 C16 O4 -39(2) . .
O4 Er4 O5 C17 77.5(16) . .
S4 Er4 O5 C17 -17(3) 2_655 .
Se3 Er4 O5 C17 -71.9(15) . .
Se4 Er4 O5 C17 -121.0(15) . .
Se6 Er4 O5 C17 4.6(15) . .
I3 Er4 O5 C17 158.2(15) . .
O4 Er4 O5 C20 -137.8(14) . .
S4 Er4 O5 C20 128(2) 2_655 .
Se3 Er4 O5 C20 72.8(13) . .
Se4 Er4 O5 C20 23.7(14) . .
Se6 Er4 O5 C20 149.3(13) . .
I3 Er4 O5 C20 -57.1(13) . .
C20 O5 C17 C18 -3(2) . .
Er4 O5 C17 C18 144.2(15) . .
O5 C17 C18 C19 11(3) . .
C17 C18 C19 C20 -16(3) . .
C17 O5 C20 C19 -6(2) . .
Er4 O5 C20 C19 -155.8(15) . .
C18 C19 C20 O5 14(3) . .
O7 Er5 O6 C21 -156(2) . .
S1 Er5 O6 C21 -148(2) . .
Se1 Er5 O6 C21 -24.0(19) . .
Se2 Er5 O6 C21 -74.0(19) . .
Se5 Er5 O6 C21 52.6(19) . .
I2 Er5 O6 C21 119.6(19) . .
O7 Er5 O6 C24 44.1(17) . .
S1 Er5 O6 C24 52(4) . .
Se1 Er5 O6 C24 176.2(16) . .
Se2 Er5 O6 C24 126.2(17) . .
Se5 Er5 O6 C24 -107.2(17) . .
I2 Er5 O6 C24 -40.2(17) . .
C24 O6 C21 C22 12(3) . .
Er5 O6 C21 C22 -150.7(16) . .
O6 C21 C22 C23 7(3) . .
C21 C22 C23 C24 -26(3) . .
C22 C23 C24 O6 34(3) . .
C21 O6 C24 C23 -30(3) . .
Er5 O6 C24 C23 132(2) . .
O6 Er5 O7 C25 54.2(15) . .
S1 Er5 O7 C25 -124.5(15) . .
Se1 Er5 O7 C25 -32.7(17) . .
Se2 Er5 O7 C25 -40.1(15) . .
Se5 Er5 O7 C25 146.4(13) . .
I2 Er5 O7 C25 141.8(15) . .
O6 Er5 O7 C28 -130.1(17) . .
S1 Er5 O7 C28 51.1(16) . .
Se1 Er5 O7 C28 143.0(15) . .
Se2 Er5 O7 C28 135.6(16) . .
Se5 Er5 O7 C28 -38(2) . .
I2 Er5 O7 C28 -42.6(16) . .
C28 O7 C25 C26 21(2) . .
Er5 O7 C25 C26 -162.1(15) . .
O7 C25 C26 C27 -29(3) . .
C25 C26 C27 C28 25(3) . .
C26 C27 C28 O7 -13(3) . .
C25 O7 C28 C27 -5(2) . .
Er5 O7 C28 C27 178.5(14) . .
C84 O8 C81 C82 -10(4) . .
O8 C81 C82 C83 23(4) . .
C81 C82 C83 C84 -28(4) . .
C81 O8 C84 C83 -7(4) . .
C82 C83 C84 O8 21(4) . .
C94 O9 C91 C92 27.7 . .
O9 C91 C92 C93 -12.7 . .
C91 C92 C93 C94 -7.5 . .
C92 C93 C94 O9 24.5 . .
C91 O9 C94 C93 -32.3 . .
